data_1546636
loop_
_publ_author_name
'Moriwaki, Ryoji'
'Yagi, Shiomi'
'Haraguchi, Tomoyuki'
'Akitsu, Takashiro'

_publ_section_title
;
 6-[(<i>R</i>)-(2-Hydroxy-1-phenylethyl)aminomethylidene]-4-(2-phenyldiazen-1-yl)cyclohexa-2,4-dien-1-one
;
_journal_coeditor_code ZQ4021
_journal_issue 7
_journal_name_full IUCrData
_journal_page_first x170979
_journal_paper_doi 10.1107/S2414314617009798
_journal_volume 2
_journal_year 2017
_chemical_formula_iupac 'C21 H19 N3 O2'
_chemical_formula_moiety 'C21 H19 N3 O2'
_chemical_formula_sum 'C21 H19 N3 O2'
_chemical_formula_weight 345.39
_chemical_name_systematic
6-[(<i>R</i>)-(2-Hydroxy-1-phenylethyl)aminomethylidene]-4-(2-phenyldiazen-1-yl)cyclohexa-2,4-dien-1-one
_space_group_crystal_system monoclinic
_space_group_IT_number 4
_space_group_name_Hall 'P 2yb'
_space_group_name_H-M_alt 'P 1 21 1'
_symmetry_space_group_name_Hall 'P 2yb'
_symmetry_space_group_name_H-M 'P 1 21 1'
_atom_sites_solution_hydrogens mixed
_atom_sites_solution_primary direct
_atom_sites_solution_secondary difmap
_cell_angle_alpha 90
_cell_angle_beta 102.7320(10)
_cell_angle_gamma 90
_cell_formula_units_Z 2
_cell_length_a 9.0503(7)
_cell_length_b 5.9762(5)
_cell_length_c 16.3508(12)
_cell_measurement_reflns_used 3069
_cell_measurement_temperature 103
_cell_measurement_theta_max 27.7
_cell_measurement_theta_min 2.3
_cell_volume 862.61(12)
_computing_cell_refinement
;
SAINT (Bruker, 2014)
;
_computing_data_collection
;
APEX2 (Bruker, 2014)
;
_computing_data_reduction
;
SAINT (Bruker, 2014)
;
_computing_molecular_graphics
;
ORTEP-3 for Windows (Farrugia, 2012)
;
_computing_publication_material
;
SHELXTL (Sheldrick, 2008)
;
_computing_structure_refinement
;
SHELXL2014 (Sheldrick, 2015b)
;
_computing_structure_solution
;
SHELXT (Sheldrick, 2015a)
;
_diffrn_ambient_temperature 103
_diffrn_detector_area_resol_mean 8.3333
_diffrn_measured_fraction_theta_full 0.959
_diffrn_measured_fraction_theta_max 0.959
_diffrn_measurement_device_type 'Bruker APEXII'
_diffrn_measurement_method '\f and \w scans'
_diffrn_radiation_type MoK\a
_diffrn_radiation_wavelength 0.71073
_diffrn_reflns_av_R_equivalents 0.0140
_diffrn_reflns_limit_h_max 11
_diffrn_reflns_limit_h_min -6
_diffrn_reflns_limit_k_max 7
_diffrn_reflns_limit_k_min -7
_diffrn_reflns_limit_l_max 13
_diffrn_reflns_limit_l_min -20
_diffrn_reflns_number 4779
_diffrn_reflns_theta_full 27.66
_diffrn_reflns_theta_max 27.66
_diffrn_reflns_theta_min 2.31
_exptl_absorpt_coefficient_mu 0.087
_exptl_absorpt_correction_T_max 0.993
_exptl_absorpt_correction_T_min 0.987
_exptl_absorpt_correction_type multi-scan
_exptl_absorpt_process_details
;
(SADABS; Bruker, 2014)
;
_exptl_crystal_colour orange
_exptl_crystal_density_diffrn 1.330
_exptl_crystal_density_method 'not measured'
_exptl_crystal_description prism
_exptl_crystal_F_000 364
_exptl_crystal_size_max 0.15
_exptl_crystal_size_mid 0.09
_exptl_crystal_size_min 0.08
_refine_diff_density_max 0.235
_refine_diff_density_min -0.203
_refine_ls_abs_structure_details
;
Flack parameter not reliable here
;
_refine_ls_extinction_method none
_refine_ls_goodness_of_fit_ref 1.035
_refine_ls_hydrogen_treatment mixed
_refine_ls_matrix_type full
_refine_ls_number_parameters 238
_refine_ls_number_reflns 3542
_refine_ls_number_restraints 1
_refine_ls_restrained_S_all 1.035
_refine_ls_R_factor_all 0.0321
_refine_ls_R_factor_gt 0.0307
_refine_ls_shift/su_max 0.000
_refine_ls_shift/su_mean 0.000
_refine_ls_structure_factor_coef Fsqd
_refine_ls_weighting_details 'w=1/[\s^2^(Fo^2^)+(0.0306P)^2^+0.2577P] where P=(Fo^2^+2Fc^2^)/3'
_refine_ls_weighting_scheme calc
_refine_ls_wR_factor_gt 0.0726
_refine_ls_wR_factor_ref 0.0735
_reflns_number_gt 3408
_reflns_number_total 3542
_reflns_threshold_expression 'I > 2\s(I)'
_cod_data_source_file zq4021sup1.cif
_cod_data_source_block I
_cod_database_code 1546636

loop_
_space_group_symop_operation_xyz
'x, y, z'
'-x, y+1/2, -z'

loop_
_atom_site_type_symbol
_atom_site_label
_atom_site_fract_x
_atom_site_fract_y
_atom_site_fract_z
_atom_site_U_iso_or_equiv
_atom_site_adp_type
_atom_site_calc_flag
_atom_site_occupancy
O O1 0.52800(14) -0.2877(3) 0.43795(9) 0.0208(3) Uani d 1
H H8 0.522(3) -0.406(5) 0.4000(16) 0.031 Uiso d 1
O O2 0.47218(16) 0.3639(2) 0.32957(8) 0.0208(3) Uani d 1
N N1 0.74880(17) 0.2803(3) 0.01627(9) 0.0173(3) Uani d 1
N N2 0.66505(18) 0.1391(3) 0.04115(9) 0.0184(3) Uani d 1
N N3 0.34194(17) -0.0234(3) 0.32052(9) 0.0158(3) Uani d 1
H H3 0.3524 0.1072 0.3431 0.019 Uiso calc 1
C C1 0.9597(2) 0.0884(4) -0.17739(12) 0.0210(4) Uani d 1
H H1 1.01 0.048 -0.219 0.025 Uiso calc 1
C C2 0.9847(2) 0.2973(4) -0.13999(12) 0.0218(4) Uani d 1
H H19 1.0508 0.3976 -0.1568 0.026 Uiso calc 1
C C3 0.9102(2) 0.3558(3) -0.07716(11) 0.0183(4) Uani d 1
H H18 0.9263 0.4958 -0.0519 0.022 Uiso calc 1
C C4 0.81138(19) 0.2051(3) -0.05196(11) 0.0163(4) Uani d 1
C C5 0.6113(2) 0.2097(3) 0.11202(11) 0.0170(4) Uani d 1
C C6 0.5257(2) 0.0588(3) 0.14488(11) 0.0166(4) Uani d 1
H H15 0.5008 -0.0779 0.1182 0.02 Uiso calc 1
C C7 0.4750(2) 0.1084(3) 0.21870(11) 0.0158(4) Uani d 1
C C8 0.3900(2) -0.0539(3) 0.25210(11) 0.0161(4) Uani d 1
H H12 0.3677 -0.1886 0.2236 0.019 Uiso calc 1
C C9 0.27104(19) -0.1981(3) 0.36140(11) 0.0150(4) Uani d 1
H H11 0.2624 -0.3331 0.3266 0.018 Uiso calc 1
C C10 0.1132(2) -0.1343(3) 0.37080(11) 0.0166(4) Uani d 1
C C11 0.0294(2) -0.2918(4) 0.40452(12) 0.0210(4) Uani d 1
H H7 0.0719 -0.4302 0.422 0.025 Uiso calc 1
C C12 -0.1174(2) -0.2432(4) 0.41213(12) 0.0235(4) Uani d 1
H H6 -0.1721 -0.3486 0.4351 0.028 Uiso calc 1
C C13 -0.1823(2) -0.0378(4) 0.38554(12) 0.0238(4) Uani d 1
H H2 -0.281 -0.0063 0.3897 0.029 Uiso calc 1
C C14 -0.0994(2) 0.1195(4) 0.35286(13) 0.0245(4) Uani d 1
H H5 -0.1423 0.2578 0.3355 0.029 Uiso calc 1
C C15 0.0482(2) 0.0720(4) 0.34567(12) 0.0210(4) Uani d 1
H H4 0.1034 0.1792 0.3239 0.025 Uiso calc 1
C C16 0.3771(2) -0.2510(3) 0.44649(11) 0.0187(4) Uani d 1
H H9 0.3756 -0.1272 0.4847 0.022 Uiso calc 1
H H10 0.3409 -0.3832 0.4703 0.022 Uiso calc 1
C C17 0.5143(2) 0.3177(3) 0.26138(11) 0.0164(4) Uani d 1
C C18 0.6022(2) 0.4711(3) 0.22420(11) 0.0182(4) Uani d 1
H H14 0.6292 0.6084 0.2499 0.022 Uiso calc 1
C C19 0.6472(2) 0.4208(3) 0.15215(11) 0.0174(4) Uani d 1
H H13 0.702 0.5254 0.1289 0.021 Uiso calc 1
C C20 0.7848(2) -0.0038(3) -0.09025(11) 0.0180(4) Uani d 1
H H16 0.7177 -0.1037 -0.0741 0.022 Uiso calc 1
C C21 0.8596(2) -0.0612(3) -0.15289(11) 0.0203(4) Uani d 1
H H17 0.8428 -0.2005 -0.1786 0.024 Uiso calc 1

loop_
_atom_site_aniso_label
_atom_site_aniso_U_11
_atom_site_aniso_U_22
_atom_site_aniso_U_33
_atom_site_aniso_U_12
_atom_site_aniso_U_13
_atom_site_aniso_U_23
O1 0.0164(6) 0.0203(7) 0.0247(7) 0.0002(6) 0.0027(5) -0.0014(6)
O2 0.0251(7) 0.0181(7) 0.0216(7) -0.0001(6) 0.0100(6) -0.0037(5)
N1 0.0174(7) 0.0173(8) 0.0167(7) 0.0003(7) 0.0028(6) 0.0009(6)
N2 0.0185(7) 0.0203(9) 0.0166(7) 0.0007(7) 0.0041(6) 0.0013(6)
N3 0.0159(7) 0.0126(8) 0.0198(7) -0.0002(6) 0.0056(6) -0.0016(6)
C1 0.0166(9) 0.0301(11) 0.0164(8) 0.0030(8) 0.0040(7) 0.0016(8)
C2 0.0176(9) 0.0277(11) 0.0201(9) -0.0037(8) 0.0040(7) 0.0038(8)
C3 0.0173(9) 0.0175(10) 0.0186(9) -0.0024(8) 0.0004(7) 0.0011(7)
C4 0.0136(8) 0.0190(9) 0.0152(8) 0.0015(7) 0.0008(7) 0.0023(7)
C5 0.0154(8) 0.0179(9) 0.0171(8) 0.0020(8) 0.0022(7) 0.0001(7)
C6 0.0162(8) 0.0160(9) 0.0171(8) 0.0002(7) 0.0022(7) -0.0010(7)
C7 0.0140(8) 0.0157(9) 0.0169(8) 0.0019(7) 0.0020(7) 0.0015(7)
C8 0.0136(8) 0.0173(9) 0.0164(8) 0.0024(7) 0.0012(6) -0.0007(7)
C9 0.0158(8) 0.0133(9) 0.0170(8) -0.0002(7) 0.0060(7) -0.0003(7)
C10 0.0159(8) 0.0205(9) 0.0138(8) -0.0008(7) 0.0041(7) -0.0029(7)
C11 0.0219(9) 0.0193(9) 0.0221(9) -0.0006(8) 0.0055(7) 0.0009(8)
C12 0.0220(9) 0.0276(12) 0.0229(10) -0.0067(9) 0.0090(8) 0.0000(8)
C13 0.0155(9) 0.0345(12) 0.0216(9) 0.0011(9) 0.0050(7) -0.0042(9)
C14 0.0208(9) 0.0248(11) 0.0278(10) 0.0053(9) 0.0055(8) 0.0006(9)
C15 0.0204(9) 0.0211(10) 0.0222(9) 0.0007(8) 0.0064(7) 0.0020(8)
C16 0.0175(8) 0.0205(10) 0.0179(9) 0.0005(8) 0.0038(7) -0.0013(7)
C17 0.0133(8) 0.0170(10) 0.0184(8) 0.0039(7) 0.0026(7) 0.0012(7)
C18 0.0173(9) 0.0135(9) 0.0228(9) 0.0005(8) 0.0025(7) -0.0015(8)
C19 0.0155(8) 0.0157(9) 0.0208(9) -0.0004(7) 0.0037(7) 0.0029(7)
C20 0.0165(9) 0.0195(10) 0.0176(8) -0.0008(8) 0.0029(7) 0.0028(7)
C21 0.0212(9) 0.0201(10) 0.0184(9) 0.0020(8) 0.0016(7) -0.0001(8)

loop_
_atom_type_symbol
_atom_type_description
_atom_type_scat_dispersion_real
_atom_type_scat_dispersion_imag
_atom_type_scat_source
C C 0.0033 0.0016 'International Tables Vol C Tables 4.2.6.8 and 6.1.1.4'
H H 0.0000 0.0000 'International Tables Vol C Tables 4.2.6.8 and 6.1.1.4'
N N 0.0061 0.0033 'International Tables Vol C Tables 4.2.6.8 and 6.1.1.4'
O O 0.0106 0.0060 'International Tables Vol C Tables 4.2.6.8 and 6.1.1.4'

loop_
_geom_angle_atom_site_label_1
_geom_angle_atom_site_label_2
_geom_angle_atom_site_label_3
_geom_angle
C16 O1 H8 105.7(16)
N2 N1 C4 114.28(15)
N1 N2 C5 113.82(15)
C8 N3 C9 123.89(16)
C8 N3 H3 118.1
C9 N3 H3 118.1
C2 C1 C21 120.29(18)
C2 C1 H1 119.9
C21 C1 H1 119.9
C1 C2 C3 119.54(19)
C1 C2 H19 120.2
C3 C2 H19 120.2
C2 C3 C4 120.17(19)
C2 C3 H18 119.9
C4 C3 H18 119.9
C3 C4 C20 120.31(17)
C3 C4 N1 114.70(17)
C20 C4 N1 124.95(16)
C6 C5 N2 116.70(17)
C6 C5 C19 119.47(17)
N2 C5 C19 123.76(17)
C5 C6 C7 120.89(18)
C5 C6 H15 119.6
C7 C6 H15 119.6
C6 C7 C8 119.36(17)
C6 C7 C17 120.28(17)
C8 C7 C17 120.31(16)
N3 C8 C7 123.23(18)
N3 C8 H12 118.4
C7 C8 H12 118.4
N3 C9 C10 112.59(15)
N3 C9 C16 108.09(14)
C10 C9 C16 111.93(14)
N3 C9 H11 108.0
C10 C9 H11 108.0
C16 C9 H11 108.0
C15 C10 C11 118.95(17)
C15 C10 C9 122.66(17)
C11 C10 C9 118.38(17)
C12 C11 C10 120.44(19)
C12 C11 H7 119.8
C10 C11 H7 119.8
C13 C12 C11 120.19(19)
C13 C12 H6 119.9
C11 C12 H6 119.9
C14 C13 C12 119.62(18)
C14 C13 H2 120.2
C12 C13 H2 120.2
C13 C14 C15 120.4(2)
C13 C14 H5 119.8
C15 C14 H5 119.8
C10 C15 C14 120.42(19)
C10 C15 H4 119.8
C14 C15 H4 119.8
O1 C16 C9 111.39(14)
O1 C16 H9 109.4
C9 C16 H9 109.4
O1 C16 H10 109.4
C9 C16 H10 109.4
H9 C16 H10 108.0
O2 C17 C18 121.93(17)
O2 C17 C7 121.24(17)
C18 C17 C7 116.84(16)
C19 C18 C17 121.69(18)
C19 C18 H14 119.2
C17 C18 H14 119.2
C18 C19 C5 120.78(17)
C18 C19 H13 119.6
C5 C19 H13 119.6
C21 C20 C4 119.22(18)
C21 C20 H16 120.4
C4 C20 H16 120.4
C20 C21 C1 120.47(19)
C20 C21 H17 119.8
C1 C21 H17 119.8

loop_
_geom_bond_atom_site_label_1
_geom_bond_atom_site_label_2
_geom_bond_distance
O1 C16 1.420(2)
O1 H8 0.93(3)
O2 C17 1.285(2)
N1 N2 1.260(2)
N1 C4 1.430(2)
N2 C5 1.416(2)
N3 C8 1.299(2)
N3 C9 1.462(2)
N3 H3 0.86
C1 C2 1.387(3)
C1 C21 1.393(3)
C1 H1 0.93
C2 C3 1.392(3)
C2 H19 0.93
C3 C4 1.394(3)
C3 H18 0.93
C4 C20 1.394(3)
C5 C6 1.373(3)
C5 C19 1.426(3)
C6 C7 1.414(2)
C6 H15 0.93
C7 C8 1.420(3)
C7 C17 1.438(3)
C8 H12 0.93
C9 C10 1.519(2)
C9 C16 1.539(2)
C9 H11 0.98
C10 C15 1.388(3)
C10 C11 1.397(3)
C11 C12 1.392(3)
C11 H7 0.93
C12 C13 1.389(3)
C12 H6 0.93
C13 C14 1.381(3)
C13 H2 0.93
C14 C15 1.396(3)
C14 H5 0.93
C15 H4 0.93
C16 H9 0.97
C16 H10 0.97
C17 C18 1.434(3)
C18 C19 1.362(3)
C18 H14 0.93
C19 H13 0.93
C20 C21 1.390(3)
C20 H16 0.93
C21 H17 0.93

loop_
_geom_hbond_atom_site_label_D
_geom_hbond_atom_site_label_H
_geom_hbond_atom_site_label_A
_geom_hbond_site_symmetry_A
_geom_hbond_distance_DH
_geom_hbond_distance_HA
_geom_hbond_distance_DA
_geom_hbond_angle_DHA
_geom_hbond_publ_flag
N3 H3 O2 . 0.86 1.92 2.587(2) 134 y
O1 H8 O2 1_545 0.93(3) 1.79(3) 2.708(2) 168(2) y
C16 H9 O1 2_656 0.97 2.45 3.355(2) 156 y
C9 H11 O2 1_545 0.98 2.62 3.294(2) 127 y
C14 H5 Cg2 1_455 0.93 3.20 3.722(2) 118 n
C8 H12 Cg1 2_645 0.93 2.75 3.458(2) 134 y
C20 H16 Cg2 2_645 0.93 2.89 3.480(2) 122 y
C3 H18 Cg1 2_655 0.93 3.02 3.711(2) 132 y

loop_
_geom_torsion_atom_site_label_1
_geom_torsion_atom_site_label_2
_geom_torsion_atom_site_label_3
_geom_torsion_atom_site_label_4
_geom_torsion
C4 N1 N2 C5 176.27(14)
C21 C1 C2 C3 0.6(3)
C1 C2 C3 C4 0.1(3)
C2 C3 C4 C20 -0.9(3)
C2 C3 C4 N1 176.58(16)
N2 N1 C4 C3 -176.93(16)
N2 N1 C4 C20 0.5(2)
N1 N2 C5 C6 -176.78(16)
N1 N2 C5 C19 0.2(2)
N2 C5 C6 C7 175.99(16)
C19 C5 C6 C7 -1.1(3)
C5 C6 C7 C8 -178.38(17)
C5 C6 C7 C17 -0.9(3)
C9 N3 C8 C7 -172.05(16)
C6 C7 C8 N3 178.53(17)
C17 C7 C8 N3 1.0(3)
C8 N3 C9 C10 -122.26(18)
C8 N3 C9 C16 113.59(19)
N3 C9 C10 C15 -2.3(2)
C16 C9 C10 C15 119.73(19)
N3 C9 C10 C11 176.36(16)
C16 C9 C10 C11 -61.6(2)
C15 C10 C11 C12 0.5(3)
C9 C10 C11 C12 -178.17(17)
C10 C11 C12 C13 0.5(3)
C11 C12 C13 C14 -1.1(3)
C12 C13 C14 C15 0.7(3)
C11 C10 C15 C14 -1.0(3)
C9 C10 C15 C14 177.65(18)
C13 C14 C15 C10 0.4(3)
N3 C9 C16 O1 -49.4(2)
C10 C9 C16 O1 -173.93(16)
C6 C7 C17 O2 -178.44(17)
C8 C7 C17 O2 -1.0(3)
C6 C7 C17 C18 1.6(2)
C8 C7 C17 C18 179.09(17)
O2 C17 C18 C19 179.68(17)
C7 C17 C18 C19 -0.4(3)
C17 C18 C19 C5 -1.6(3)
C6 C5 C19 C18 2.4(3)
N2 C5 C19 C18 -174.51(17)
C3 C4 C20 C21 1.0(3)
N1 C4 C20 C21 -176.29(17)
C4 C20 C21 C1 -0.2(3)
C2 C1 C21 C20 -0.6(3)

_cod_database_fobs_code 1546636
